data_7132846
loop_
_publ_author_name
'Ma, Lei'
'Pan, Xiaowei'
'Hong, Dongjing'
'Fang, Huayi'
'Cui, Peng'

_publ_section_title
;
 A scandium metalloligand supported Ni(0) complex with a
 heterobimetallocycle: versatile reactivity with unsaturated bonds.
;
_journal_issue 31
_journal_name_full 'Chemical communications (Cambridge, England)'
_journal_page_first 4222
_journal_page_last 4225
_journal_paper_doi 10.1039/d4cc00547c
_journal_volume 60
_journal_year 2024
_chemical_formula_moiety 'C68 H98 N10 Ni2 P4 Sc2, C5 H12'
_chemical_formula_sum 'C73 H110 N10 Ni2 P4 Sc2'
_chemical_formula_weight 1458.92
_space_group_crystal_system triclinic
_space_group_IT_number 2
_space_group_name_Hall '-P 1'
_space_group_name_H-M_alt 'P -1'
_atom_sites_solution_hydrogens geom
_audit_creation_date 2023-12-20
_audit_creation_method
;
Olex2 1.5
(compiled 2022.04.07 svn.rca3783a0 for OlexSys, GUI svn.r6498)
;
_audit_update_record
;
2023-12-20 deposited with the CCDC.	2024-03-15 downloaded from the CCDC.
;
_cell_angle_alpha 65.861(6)
_cell_angle_beta 73.439(6)
_cell_angle_gamma 76.945(6)
_cell_formula_units_Z 1
_cell_length_a 12.490(6)
_cell_length_b 12.540(6)
_cell_length_c 13.517(6)
_cell_measurement_reflns_used 5689
_cell_measurement_temperature 293.15
_cell_measurement_theta_max 27.049
_cell_measurement_theta_min 2.321
_cell_volume 1837.3(15)
_computing_cell_refinement 'SAINT v8.37A (Bruker, 2015)'
_computing_data_collection 'Bruker SMART APEX II diffractometer'
_computing_data_reduction 'SAINT v8.37A (Bruker, 2015)'
_computing_molecular_graphics 'Olex2 1.5 (Dolomanov et al., 2009)'
_computing_publication_material 'Olex2 1.5 (Dolomanov et al., 2009)'
_computing_structure_refinement 'SHELXL 2019/3 (Sheldrick, 2015)'
_computing_structure_solution 'SHELXT 2014/5 (Sheldrick, 2014)'
_diffrn_ambient_temperature 293.15
_diffrn_detector 'CCD area detector'
_diffrn_measured_fraction_theta_full 0.995
_diffrn_measured_fraction_theta_max 0.961
_diffrn_measurement_device 'three-circle diffractometer'
_diffrn_measurement_device_type 'Bruker SMART APEX II 293K'
_diffrn_measurement_method '\f and \w scans'
_diffrn_radiation_monochromator graphite
_diffrn_radiation_probe x-ray
_diffrn_radiation_type MoK\a
_diffrn_radiation_wavelength 0.71073
_diffrn_reflns_av_R_equivalents 0.0356
_diffrn_reflns_av_unetI/netI 0.0612
_diffrn_reflns_Laue_measured_fraction_full 0.995
_diffrn_reflns_Laue_measured_fraction_max 0.961
_diffrn_reflns_limit_h_max 16
_diffrn_reflns_limit_h_min -15
_diffrn_reflns_limit_k_max 16
_diffrn_reflns_limit_k_min -16
_diffrn_reflns_limit_l_max 17
_diffrn_reflns_limit_l_min -17
_diffrn_reflns_number 16504
_diffrn_reflns_point_group_measured_fraction_full 0.995
_diffrn_reflns_point_group_measured_fraction_max 0.961
_diffrn_reflns_theta_full 25.242
_diffrn_reflns_theta_max 27.736
_diffrn_reflns_theta_min 1.691
_diffrn_source 'sealed X-ray tube'
_diffrn_source_target Mo
_exptl_absorpt_coefficient_mu 0.817
_exptl_absorpt_correction_T_max 0.7456
_exptl_absorpt_correction_T_min 0.4665
_exptl_absorpt_correction_type multi-scan
_exptl_absorpt_process_details
;
SADABS-2016/2 (Bruker,2016/2) was used for absorption correction.
wR2(int) was 0.1025 before and 0.0465 after correction.
The Ratio of minimum to maximum transmission is 0.6257.
The \l/2 correction factor is Not present.
;
_exptl_crystal_colour red
_exptl_crystal_colour_primary red
_exptl_crystal_density_diffrn 1.319
_exptl_crystal_description block
_exptl_crystal_F_000 776
_exptl_crystal_recrystallization_method
'The crystals were growth by means of evaporation of a mixture of n-hexane and toluene at RT.'
_exptl_crystal_size_max 0.15
_exptl_crystal_size_mid 0.13
_exptl_crystal_size_min 0.12
_refine_diff_density_max 0.493
_refine_diff_density_min -0.361
_refine_diff_density_rms 0.061
_refine_ls_extinction_method none
_refine_ls_goodness_of_fit_ref 1.032
_refine_ls_hydrogen_treatment constr
_refine_ls_matrix_type full
_refine_ls_number_parameters 443
_refine_ls_number_reflns 8325
_refine_ls_number_restraints 52
_refine_ls_restrained_S_all 1.036
_refine_ls_R_factor_all 0.0741
_refine_ls_R_factor_gt 0.0452
_refine_ls_shift/su_max 0.000
_refine_ls_shift/su_mean 0.000
_refine_ls_structure_factor_coef Fsqd
_refine_ls_weighting_details 'w=1/[\s^2^(Fo^2^)+(0.0515P)^2^+0.1479P] where P=(Fo^2^+2Fc^2^)/3'
_refine_ls_weighting_scheme calc
_refine_ls_wR_factor_gt 0.1038
_refine_ls_wR_factor_ref 0.1138
_reflns_Friedel_coverage 0.000
_reflns_number_gt 5868
_reflns_number_total 8325
_reflns_threshold_expression 'I > 2\s(I)'
_cod_data_source_file d4cc00547c2.cif
_cod_data_source_block 2
_cod_depositor_comments 'Adding full bibliography for 7132845--7132851.cif.'
_cod_original_cell_volume 1837.2(15)
_cod_database_code 7132846
_shelx_shelxl_version_number 2019/3
_shelx_space_group_comment
;
The symmetry employed for this shelxl refinement is uniquely defined
by the following loop, which should always be used as a source of
symmetry information in preference to the above space-group names.
They are only intended as comments.
;
_shelx_estimated_absorpt_t_max 0.908
_shelx_estimated_absorpt_t_min 0.887
_exptl_crystal_mounting_method
'Crystals were removed from the crystallisation vial and immediately coated with polybutenes oil (CAS: 9003-29-6) on a glass slide. A suitable single crystal coated with polybutenes oil as less as possible was sealed in capillary tube filled with argon. The capillary tube with single crystal was mounted on copper pin with solid paraffin.'
_olex2_refinement_description
;
1. Fixed Uiso
 At 1.2 times of:
  All C(H) groups, All C(H,H) groups
 At 1.5 times of:
  All C(H,H,H) groups
2. Restrained distances
 C36-C35 = C37-C36 = C38-C37 = C39-C38
 1.54 with sigma of 0.01
 C35-C37 = C36-C38 = C37-C39
 2.515 with sigma of 0.02
3. Uiso/Uaniso restraints and constraints
C36 \\sim C35 \\sim C37 \\sim C38 \\sim C39: within 2A with sigma of 0.01 and
sigma for terminal atoms of 0.02 within 2A
4. Rigid body (RIGU) restrains
 C36, C35, C37, C38, C39
 with sigma for 1-2 distances of 0.01 and sigma for 1-3 distances of 0.02
5. Others
 Fixed Sof: C35(0.5) H35A(0.5) H35B(0.5) H35C(0.5) C37(0.5) H37A(0.5)
 H37B(0.5) C36(0.5) H36A(0.5) H36B(0.5) C38(0.5) H38A(0.5) H38B(0.5) C39(0.5)
 H39A(0.5) H39B(0.5) H39C(0.5)
6.a Ternary CH refined with riding coordinates:
 C15(H15), C18(H18), C29(H29), C32(H32)
6.b Secondary CH2 refined with riding coordinates:
 C6(H6A,H6B), C7(H7A,H7B), C14(H14A,H14B), C21(H21A,H21B), C28(H28A,H28B),
 C37(H37A,H37B), C36(H36A,H36B), C38(H38A,H38B)
6.c Aromatic/amide H refined with riding coordinates:
 C2(H2), C3(H3), C4(H4), C9(H9), C10(H10), C11(H11), C12(H12), C23(H23),
 C24(H24), C25(H25), C26(H26)
6.d Idealised Me refined as rotating group:
 C16(H16A,H16B,H16C), C17(H17A,H17B,H17C), C19(H19A,H19B,H19C), C20(H20A,H20B,
 H20C), C30(H30A,H30B,H30C), C31(H31A,H31B,H31C), C33(H33A,H33B,H33C), C34(H34A,
 H34B,H34C), C35(H35A,H35B,H35C), C39(H39A,H39B,H39C)
;
_olex2_submission_special_instructions 'No special instructions were received'

loop_
_space_group_symop_operation_xyz
'x, y, z'
'-x, -y, -z'

loop_
_atom_site_label
_atom_site_type_symbol
_atom_site_fract_x
_atom_site_fract_y
_atom_site_fract_z
_atom_site_U_iso_or_equiv
_atom_site_adp_type
_atom_site_occupancy
_atom_site_site_symmetry_order
_atom_site_calc_flag
_atom_site_refinement_flags_posn
_atom_site_refinement_flags_adp
_atom_site_refinement_flags_occupancy
_atom_site_disorder_assembly
_atom_site_disorder_group
Ni1 Ni 0.58273(3) 0.43340(3) 0.16697(3) 0.03133(10) Uani 1 1 d . . . . .
Sc1 Sc 0.71552(4) 0.39576(4) 0.29585(4) 0.02995(13) Uani 1 1 d . . . . .
P3 P 0.51396(6) 0.27519(6) 0.30406(6) 0.03626(17) Uani 1 1 d . . . . .
P4 P 0.55351(5) 0.59737(6) 0.20270(6) 0.03228(16) Uani 1 1 d . . . . .
N1 N 0.81872(18) 0.3834(2) 0.15165(18) 0.0389(5) Uani 1 1 d . . . . .
N2 N 0.90107(18) 0.3316(2) 0.32082(18) 0.0393(5) Uani 1 1 d . . . . .
N3 N 0.66619(19) 0.24286(19) 0.42879(17) 0.0373(5) Uani 1 1 d . . . . .
N4 N 0.73426(18) 0.54781(19) 0.31014(18) 0.0361(5) Uani 1 1 d . . . . .
N5 N 0.51452(18) 0.48385(18) 0.03970(17) 0.0334(5) Uani 1 1 d . . . . .
C1 C 0.7414(2) 0.3963(2) 0.0930(2) 0.0339(6) Uani 1 1 d . . . . .
C2 C 0.7917(3) 0.3816(3) -0.0095(2) 0.0472(7) Uani 1 1 d . . . . .
H2 H 0.746377 0.389884 -0.056871 0.057 Uiso 1 1 calc R U . . .
C3 C 0.9059(3) 0.3552(3) -0.0400(3) 0.0596(9) Uani 1 1 d . . . . .
H3 H 0.936418 0.344983 -0.107278 0.072 Uiso 1 1 calc R U . . .
C4 C 0.9777(3) 0.3433(3) 0.0273(3) 0.0590(9) Uani 1 1 d . . . . .
H4 H 1.055135 0.325066 0.006373 0.071 Uiso 1 1 calc R U . . .
C5 C 0.9298(2) 0.3595(3) 0.1247(2) 0.0420(7) Uani 1 1 d . . . . .
C6 C 0.9831(2) 0.3606(3) 0.2112(2) 0.0485(8) Uani 1 1 d . . . . .
H6A H 1.049978 0.303355 0.217543 0.058 Uiso 1 1 calc R U . . .
H6B H 1.005266 0.437815 0.189143 0.058 Uiso 1 1 calc R U . . .
C7 C 0.9079(2) 0.2002(3) 0.3769(2) 0.0479(7) Uani 1 1 d . . . . .
H7A H 0.986040 0.168614 0.378611 0.057 Uiso 1 1 calc R U . . .
H7B H 0.884646 0.169884 0.331787 0.057 Uiso 1 1 calc R U . . .
C8 C 0.8384(3) 0.1542(2) 0.4936(2) 0.0462(7) Uani 1 1 d . . . . .
C9 C 0.8932(3) 0.0862(3) 0.5799(3) 0.0624(10) Uani 1 1 d . . . . .
H9 H 0.971411 0.077302 0.565413 0.075 Uiso 1 1 calc R U . . .
C10 C 0.8339(4) 0.0312(3) 0.6872(3) 0.0742(12) Uani 1 1 d . . . . .
H10 H 0.871762 -0.014161 0.744026 0.089 Uiso 1 1 calc R U . . .
C11 C 0.7188(4) 0.0450(3) 0.7078(3) 0.0684(11) Uani 1 1 d . . . . .
H11 H 0.678542 0.007893 0.779331 0.082 Uiso 1 1 calc R U . . .
C12 C 0.6607(3) 0.1130(2) 0.6244(2) 0.0503(8) Uani 1 1 d . . . . .
H12 H 0.582454 0.120918 0.640660 0.060 Uiso 1 1 calc R U . . .
C13 C 0.7197(3) 0.1703(2) 0.5152(2) 0.0420(7) Uani 1 1 d . . . . .
C14 C 0.5492(2) 0.2271(3) 0.4427(2) 0.0433(7) Uani 1 1 d . . . . .
H14A H 0.499010 0.273069 0.484183 0.052 Uiso 1 1 calc R U . . .
H14B H 0.538916 0.144878 0.484384 0.052 Uiso 1 1 calc R U . . .
C15 C 0.5607(3) 0.1331(2) 0.2814(2) 0.0460(7) Uani 1 1 d . . . . .
H15 H 0.516853 0.073565 0.342340 0.055 Uiso 1 1 calc R U . . .
C16 C 0.6847(3) 0.0903(3) 0.2820(3) 0.0591(9) Uani 1 1 d . . . . .
H16A H 0.729549 0.147730 0.223515 0.089 Uiso 1 1 calc R U . . .
H16B H 0.704455 0.016948 0.270591 0.089 Uiso 1 1 calc R U . . .
H16C H 0.698310 0.079128 0.352165 0.089 Uiso 1 1 calc R U . . .
C17 C 0.5371(3) 0.1432(3) 0.1732(3) 0.0686(10) Uani 1 1 d . . . . .
H17A H 0.458354 0.167907 0.174031 0.103 Uiso 1 1 calc R U . . .
H17B H 0.557724 0.067995 0.165470 0.103 Uiso 1 1 calc R U . . .
H17C H 0.580268 0.200002 0.111840 0.103 Uiso 1 1 calc R U . . .
C18 C 0.3574(2) 0.2799(3) 0.3517(3) 0.0533(8) Uani 1 1 d . . . . .
H18 H 0.333991 0.340116 0.384989 0.064 Uiso 1 1 calc R U . . .
C19 C 0.3125(3) 0.1687(3) 0.4432(3) 0.0768(12) Uani 1 1 d . . . . .
H19A H 0.326806 0.107360 0.414174 0.115 Uiso 1 1 calc R U . . .
H19B H 0.232885 0.185082 0.469175 0.115 Uiso 1 1 calc R U . . .
H19C H 0.349553 0.143735 0.503660 0.115 Uiso 1 1 calc R U . . .
C20 C 0.2967(3) 0.3240(4) 0.2574(4) 0.0814(12) Uani 1 1 d . . . . .
H20A H 0.331177 0.388643 0.197320 0.122 Uiso 1 1 calc R U . . .
H20B H 0.219098 0.349908 0.282866 0.122 Uiso 1 1 calc R U . . .
H20C H 0.301222 0.261532 0.232130 0.122 Uiso 1 1 calc R U . . .
C21 C 0.9249(2) 0.3818(3) 0.3939(2) 0.0437(7) Uani 1 1 d . . . . .
H21A H 0.999955 0.348213 0.406834 0.052 Uiso 1 1 calc R U . . .
H21B H 0.872559 0.355525 0.465078 0.052 Uiso 1 1 calc R U . . .
C22 C 0.9182(2) 0.5134(3) 0.3535(2) 0.0400(7) Uani 1 1 d . . . . .
C23 C 1.0071(2) 0.5590(3) 0.3591(3) 0.0522(8) Uani 1 1 d . . . . .
H23 H 1.071950 0.508392 0.375900 0.063 Uiso 1 1 calc R U . . .
C24 C 1.0028(3) 0.6762(3) 0.3406(3) 0.0602(9) Uani 1 1 d . . . . .
H24 H 1.063907 0.704626 0.343799 0.072 Uiso 1 1 calc R U . . .
C25 C 0.9069(3) 0.7497(3) 0.3174(3) 0.0619(9) Uani 1 1 d . . . . .
H25 H 0.901990 0.828588 0.306734 0.074 Uiso 1 1 calc R U . . .
C26 C 0.8161(3) 0.7084(3) 0.3096(3) 0.0528(8) Uani 1 1 d . . . . .
H26 H 0.751444 0.760270 0.294310 0.063 Uiso 1 1 calc R U . . .
C27 C 0.8203(2) 0.5905(2) 0.3241(2) 0.0393(6) Uani 1 1 d . . . . .
C28 C 0.6382(3) 0.6347(3) 0.2773(3) 0.0563(9) Uani 1 1 d . . . . .
H28A H 0.665566 0.709678 0.229577 0.068 Uiso 1 1 calc R U . . .
H28B H 0.588327 0.644692 0.343453 0.068 Uiso 1 1 calc R U . . .
C29 C 0.5802(3) 0.7223(2) 0.0667(2) 0.0459(7) Uani 1 1 d . . . . .
H29 H 0.539367 0.712645 0.019404 0.055 Uiso 1 1 calc R U . . .
C30 C 0.7050(3) 0.7119(3) 0.0105(3) 0.0767(12) Uani 1 1 d . . . . .
H30A H 0.716994 0.773128 -0.061754 0.115 Uiso 1 1 calc R U . . .
H30B H 0.727483 0.636512 0.003347 0.115 Uiso 1 1 calc R U . . .
H30C H 0.748748 0.719530 0.054715 0.115 Uiso 1 1 calc R U . . .
C31 C 0.5397(3) 0.8461(3) 0.0678(3) 0.0613(9) Uani 1 1 d . . . . .
H31A H 0.572926 0.857629 0.117962 0.092 Uiso 1 1 calc R U . . .
H31B H 0.459168 0.855736 0.091571 0.092 Uiso 1 1 calc R U . . .
H31C H 0.561444 0.902994 -0.005632 0.092 Uiso 1 1 calc R U . . .
C32 C 0.4125(2) 0.6466(3) 0.2727(2) 0.0454(7) Uani 1 1 d . . . . .
H32 H 0.413780 0.725417 0.270479 0.054 Uiso 1 1 calc R U . . .
C33 C 0.3243(3) 0.6557(4) 0.2117(4) 0.0793(12) Uani 1 1 d . . . . .
H33A H 0.318563 0.578788 0.216122 0.119 Uiso 1 1 calc R U . . .
H33B H 0.345540 0.705929 0.135243 0.119 Uiso 1 1 calc R U . . .
H33C H 0.252932 0.688284 0.245030 0.119 Uiso 1 1 calc R U . . .
C34 C 0.3839(4) 0.5651(4) 0.3945(3) 0.0849(13) Uani 1 1 d . . . . .
H34A H 0.308585 0.589297 0.427866 0.127 Uiso 1 1 calc R U . . .
H34B H 0.435725 0.569036 0.433048 0.127 Uiso 1 1 calc R U . . .
H34C H 0.389414 0.485651 0.399023 0.127 Uiso 1 1 calc R U . . .
C35 C 0.8074(12) 0.0472(14) -0.024(2) 0.148(6) Uani 0.5 1 d D U P A -1
H35A H 0.820614 0.116154 -0.089921 0.222 Uiso 0.5 1 calc R U P A -1
H35B H 0.778848 0.070022 0.039556 0.222 Uiso 0.5 1 calc R U P A -1
H35C H 0.753417 0.007052 -0.028859 0.222 Uiso 0.5 1 calc R U P A -1
C37 C 0.9857(10) 0.0217(16) 0.029(2) 0.192(5) Uani 0.5 1 d D U P A -1
H37A H 0.988096 0.104866 -0.015639 0.230 Uiso 0.5 1 calc R U P A -1
H37B H 0.955907 0.011706 0.106338 0.230 Uiso 0.5 1 calc R U P A -1
C36 C 0.9163(11) -0.0337(13) -0.0114(19) 0.192(5) Uani 0.5 1 d D U P A -1
H36A H 0.956639 -0.040120 -0.081962 0.230 Uiso 0.5 1 calc R U P A -1
H36B H 0.901738 -0.111654 0.042253 0.230 Uiso 0.5 1 calc R U P A -1
C38 C 1.1020(10) -0.0496(12) 0.0122(19) 0.190(5) Uani 0.5 1 d D U P A -1
H38A H 1.103969 -0.124355 0.074223 0.227 Uiso 0.5 1 calc R U P A -1
H38B H 1.115867 -0.065496 -0.055062 0.227 Uiso 0.5 1 calc R U P A -1
C39 C 1.1914(12) 0.0172(13) 0.004(2) 0.163(7) Uani 0.5 1 d D U P A -1
H39A H 1.216753 0.066125 -0.072152 0.244 Uiso 0.5 1 calc R U P A -1
H39B H 1.253627 -0.037312 0.031075 0.244 Uiso 0.5 1 calc R U P A -1
H39C H 1.161404 0.065472 0.047747 0.244 Uiso 0.5 1 calc R U P A -1

loop_
_atom_site_aniso_label
_atom_site_aniso_U_11
_atom_site_aniso_U_22
_atom_site_aniso_U_33
_atom_site_aniso_U_23
_atom_site_aniso_U_13
_atom_site_aniso_U_12
Ni1 0.03400(19) 0.02592(18) 0.0347(2) -0.00998(15) -0.01117(14) -0.00248(13)
Sc1 0.0318(3) 0.0284(3) 0.0288(3) -0.0101(2) -0.0078(2) -0.0013(2)
P3 0.0386(4) 0.0301(4) 0.0395(4) -0.0111(3) -0.0076(3) -0.0078(3)
P4 0.0325(4) 0.0272(4) 0.0400(4) -0.0139(3) -0.0133(3) 0.0009(3)
N1 0.0337(12) 0.0515(15) 0.0319(12) -0.0188(11) -0.0077(10) 0.0015(10)
N2 0.0388(12) 0.0419(14) 0.0387(13) -0.0174(11) -0.0141(10) 0.0044(10)
N3 0.0465(13) 0.0325(12) 0.0307(12) -0.0071(10) -0.0107(10) -0.0064(10)
N4 0.0372(12) 0.0312(12) 0.0451(13) -0.0143(10) -0.0171(10) -0.0033(10)
N5 0.0362(12) 0.0244(11) 0.0402(13) -0.0102(11) -0.0135(10) -0.0012(9)
C1 0.0404(15) 0.0285(14) 0.0301(14) -0.0081(11) -0.0096(11) -0.0022(11)
C2 0.0558(19) 0.0540(19) 0.0373(16) -0.0207(14) -0.0123(14) -0.0072(15)
C3 0.059(2) 0.081(3) 0.0435(18) -0.0376(18) 0.0004(16) -0.0060(18)
C4 0.0409(17) 0.084(3) 0.057(2) -0.040(2) 0.0008(15) -0.0051(17)
C5 0.0354(15) 0.0506(18) 0.0402(16) -0.0205(14) -0.0061(12) -0.0013(13)
C6 0.0315(14) 0.067(2) 0.0479(18) -0.0249(16) -0.0072(13) -0.0019(14)
C7 0.0496(17) 0.0437(17) 0.0513(19) -0.0216(15) -0.0215(14) 0.0137(14)
C8 0.067(2) 0.0307(15) 0.0410(17) -0.0133(13) -0.0231(15) 0.0086(14)
C9 0.082(2) 0.047(2) 0.061(2) -0.0220(18) -0.039(2) 0.0207(18)
C10 0.115(3) 0.056(2) 0.045(2) -0.0112(18) -0.042(2) 0.019(2)
C11 0.124(4) 0.0390(19) 0.0382(19) -0.0107(15) -0.021(2) -0.003(2)
C12 0.080(2) 0.0345(16) 0.0368(16) -0.0127(14) -0.0157(16) -0.0051(15)
C13 0.0636(19) 0.0272(14) 0.0366(16) -0.0126(12) -0.0158(14) -0.0007(13)
C14 0.0514(17) 0.0368(16) 0.0361(15) -0.0095(13) -0.0026(13) -0.0110(13)
C15 0.0604(19) 0.0325(16) 0.0461(17) -0.0137(14) -0.0093(15) -0.0120(14)
C16 0.069(2) 0.0411(18) 0.067(2) -0.0256(17) -0.0193(18) 0.0088(16)
C17 0.092(3) 0.055(2) 0.077(3) -0.037(2) -0.035(2) 0.0019(19)
C18 0.0412(17) 0.053(2) 0.069(2) -0.0280(17) -0.0026(15) -0.0137(15)
C19 0.061(2) 0.076(3) 0.084(3) -0.025(2) 0.011(2) -0.035(2)
C20 0.045(2) 0.092(3) 0.104(3) -0.029(3) -0.022(2) -0.012(2)
C21 0.0382(15) 0.0559(19) 0.0447(17) -0.0229(15) -0.0204(13) 0.0027(13)
C22 0.0373(15) 0.0513(18) 0.0364(15) -0.0192(14) -0.0090(12) -0.0077(13)
C23 0.0376(16) 0.079(2) 0.0522(19) -0.0331(18) -0.0121(14) -0.0088(16)
C24 0.050(2) 0.087(3) 0.065(2) -0.041(2) -0.0079(17) -0.0305(19)
C25 0.072(2) 0.058(2) 0.072(2) -0.0283(19) -0.0193(19) -0.0265(19)
C26 0.0573(19) 0.0470(19) 0.065(2) -0.0219(16) -0.0249(16) -0.0092(15)
C27 0.0438(16) 0.0436(17) 0.0354(15) -0.0151(13) -0.0109(12) -0.0105(13)
C28 0.061(2) 0.0449(18) 0.085(3) -0.0351(18) -0.0419(19) 0.0065(15)
C29 0.0575(18) 0.0291(15) 0.0456(17) -0.0099(13) -0.0116(14) -0.0015(13)
C30 0.075(2) 0.0412(19) 0.087(3) -0.0192(19) 0.023(2) -0.0165(18)
C31 0.072(2) 0.0293(16) 0.075(2) -0.0130(16) -0.0193(19) 0.0018(15)
C32 0.0420(16) 0.0445(17) 0.0553(19) -0.0303(15) -0.0063(14) 0.0013(13)
C33 0.0339(17) 0.106(3) 0.113(3) -0.061(3) -0.019(2) 0.0059(19)
C34 0.106(3) 0.084(3) 0.063(2) -0.044(2) 0.021(2) -0.026(2)
C35 0.136(11) 0.132(12) 0.208(14) -0.083(12) -0.062(11) -0.006(10)
C37 0.134(9) 0.153(10) 0.285(11) -0.052(9) -0.085(10) -0.017(10)
C36 0.140(9) 0.151(10) 0.282(11) -0.056(10) -0.083(11) -0.014(10)
C38 0.141(9) 0.130(10) 0.291(12) -0.056(10) -0.069(11) -0.018(10)
C39 0.146(12) 0.117(11) 0.217(15) -0.057(13) -0.030(11) -0.022(10)

loop_
_atom_type_symbol
_atom_type_description
_atom_type_scat_dispersion_real
_atom_type_scat_dispersion_imag
_atom_type_scat_source
C C 0.0033 0.0016 'International Tables Vol C Tables 4.2.6.8 and 6.1.1.4'
H H 0.0000 0.0000 'International Tables Vol C Tables 4.2.6.8 and 6.1.1.4'
N N 0.0061 0.0033 'International Tables Vol C Tables 4.2.6.8 and 6.1.1.4'
Ni Ni 0.3393 1.1124 'International Tables Vol C Tables 4.2.6.8 and 6.1.1.4'
P P 0.1023 0.0942 'International Tables Vol C Tables 4.2.6.8 and 6.1.1.4'
Sc Sc 0.2519 0.3716 'International Tables Vol C Tables 4.2.6.8 and 6.1.1.4'

loop_
_geom_angle_atom_site_label_1
_geom_angle_atom_site_label_2
_geom_angle_atom_site_label_3
_geom_angle
_geom_angle_site_symmetry_1
_geom_angle_site_symmetry_3
_geom_angle_publ_flag
P3 Ni1 Sc1 82.32(4) . . ?
P3 Ni1 P4 116.96(4) . . ?
P4 Ni1 Sc1 74.91(3) . . ?
N5 Ni1 Sc1 164.74(7) . . ?
N5 Ni1 P3 111.74(7) . . ?
N5 Ni1 P4 102.34(7) . . ?
N5 Ni1 C1 98.14(10) . . ?
C1 Ni1 Sc1 70.06(8) . . ?
C1 Ni1 P3 112.22(8) . . ?
C1 Ni1 P4 113.32(8) . . ?
Ni1 Sc1 P3 44.12(2) . . ?
Ni1 Sc1 P4 47.17(3) . . ?
Ni1 Sc1 C1 44.71(6) . . ?
Ni1 Sc1 C28 85.00(6) . . ?
P4 Sc1 P3 76.84(4) . . ?
N1 Sc1 Ni1 74.68(7) . . ?
N1 Sc1 P3 98.31(7) . . ?
N1 Sc1 P4 99.69(7) . . ?
N1 Sc1 N2 70.66(9) . . ?
N1 Sc1 N3 119.60(10) . . ?
N1 Sc1 N4 109.54(9) . . ?
N1 Sc1 C1 30.06(8) . . ?
N1 Sc1 C28 112.48(10) . . ?
N2 Sc1 Ni1 144.71(6) . . ?
N2 Sc1 P3 135.67(7) . . ?
N2 Sc1 P4 146.14(6) . . ?
N2 Sc1 C1 100.24(8) . . ?
N2 Sc1 C28 114.19(8) . . ?
N3 Sc1 Ni1 102.79(7) . . ?
N3 Sc1 P3 58.71(7) . . ?
N3 Sc1 P4 122.65(7) . . ?
N3 Sc1 N2 88.81(9) . . ?
N3 Sc1 C1 116.42(9) . . ?
N3 Sc1 C28 127.61(10) . . ?
N4 Sc1 Ni1 112.62(6) . . ?
N4 Sc1 P3 136.92(6) . . ?
N4 Sc1 P4 66.77(7) . . ?
N4 Sc1 N2 85.52(8) . . ?
N4 Sc1 N3 125.17(9) . . ?
N4 Sc1 C1 118.27(8) . . ?
N4 Sc1 C28 29.23(8) . . ?
C1 Sc1 P3 73.30(6) . . ?
C1 Sc1 P4 78.02(6) . . ?
C1 Sc1 C28 105.34(9) . . ?
C28 Sc1 P3 109.70(7) . . ?
C28 Sc1 P4 38.04(6) . . ?
Ni1 P3 Sc1 53.56(3) . . ?
C14 P3 Ni1 118.79(9) . . ?
C14 P3 Sc1 67.03(9) . . ?
C14 P3 C18 98.13(14) . . ?
C15 P3 Ni1 116.13(10) . . ?
C15 P3 Sc1 113.41(10) . . ?
C15 P3 C14 98.52(13) . . ?
C15 P3 C18 104.05(14) . . ?
C18 P3 Ni1 117.92(11) . . ?
C18 P3 Sc1 141.09(11) . . ?
Ni1 P4 Sc1 57.92(3) . . ?
C28 P4 Ni1 126.37(10) . . ?
C28 P4 Sc1 68.91(10) . . ?
C29 P4 Ni1 107.35(10) . . ?
C29 P4 Sc1 127.23(10) . . ?
C29 P4 C28 98.54(15) . . ?
C32 P4 Ni1 120.28(10) . . ?
C32 P4 Sc1 128.74(10) . . ?
C32 P4 C28 97.29(15) . . ?
C32 P4 C29 103.07(13) . . ?
C1 N1 Sc1 100.83(16) . . ?
C5 N1 Sc1 130.45(19) . . ?
C5 N1 C1 128.5(2) . . ?
C6 N2 Sc1 110.70(16) . . ?
C6 N2 C7 108.5(2) . . ?
C7 N2 Sc1 105.38(17) . . ?
C21 N2 Sc1 110.67(16) . . ?
C21 N2 C6 111.9(2) . . ?
C21 N2 C7 109.4(2) . . ?
C13 N3 Sc1 128.75(19) . . ?
C13 N3 C14 116.8(2) . . ?
C14 N3 Sc1 113.09(17) . . ?
C27 N4 Sc1 135.90(18) . . ?
C27 N4 C28 115.8(2) . . ?
C28 N4 Sc1 107.27(16) . . ?
N5 N5 Ni1 173.1(3) 2_665 . ?
Ni1 C1 Sc1 65.23(7) . . ?
N1 C1 Ni1 114.15(18) . . ?
N1 C1 Sc1 49.11(12) . . ?
N1 C1 C2 112.4(2) . . ?
C2 C1 Ni1 133.4(2) . . ?
C2 C1 Sc1 161.1(2) . . ?
C1 C2 H2 119.5 . . ?
C3 C2 C1 121.0(3) . . ?
C3 C2 H2 119.5 . . ?
C2 C3 H3 119.1 . . ?
C2 C3 C4 121.8(3) . . ?
C4 C3 H3 119.1 . . ?
C3 C4 H4 121.4 . . ?
C5 C4 C3 117.3(3) . . ?
C5 C4 H4 121.4 . . ?
N1 C5 C4 119.0(3) . . ?
N1 C5 C6 110.5(2) . . ?
C4 C5 C6 130.4(3) . . ?
N2 C6 C5 109.8(2) . . ?
N2 C6 H6A 109.7 . . ?
N2 C6 H6B 109.7 . . ?
C5 C6 H6A 109.7 . . ?
C5 C6 H6B 109.7 . . ?
H6A C6 H6B 108.2 . . ?
N2 C7 H7A 108.3 . . ?
N2 C7 H7B 108.3 . . ?
N2 C7 C8 116.1(2) . . ?
H7A C7 H7B 107.4 . . ?
C8 C7 H7A 108.3 . . ?
C8 C7 H7B 108.3 . . ?
C9 C8 C7 118.8(3) . . ?
C9 C8 C13 119.7(3) . . ?
C13 C8 C7 121.3(3) . . ?
C8 C9 H9 119.2 . . ?
C10 C9 C8 121.6(4) . . ?
C10 C9 H9 119.2 . . ?
C9 C10 H10 120.6 . . ?
C11 C10 C9 118.8(3) . . ?
C11 C10 H10 120.6 . . ?
C10 C11 H11 119.2 . . ?
C10 C11 C12 121.5(3) . . ?
C12 C11 H11 119.2 . . ?
C11 C12 H12 119.8 . . ?
C11 C12 C13 120.4(3) . . ?
C13 C12 H12 119.8 . . ?
N3 C13 C8 118.9(3) . . ?
N3 C13 C12 123.1(3) . . ?
C12 C13 C8 118.0(3) . . ?
P3 C14 H14A 109.6 . . ?
P3 C14 H14B 109.6 . . ?
N3 C14 P3 110.22(18) . . ?
N3 C14 H14A 109.6 . . ?
N3 C14 H14B 109.6 . . ?
H14A C14 H14B 108.1 . . ?
P3 C15 H15 107.8 . . ?
C16 C15 P3 112.6(2) . . ?
C16 C15 H15 107.8 . . ?
C16 C15 C17 109.7(3) . . ?
C17 C15 P3 111.0(2) . . ?
C17 C15 H15 107.8 . . ?
C15 C16 H16A 109.5 . . ?
C15 C16 H16B 109.5 . . ?
C15 C16 H16C 109.5 . . ?
H16A C16 H16B 109.5 . . ?
H16A C16 H16C 109.5 . . ?
H16B C16 H16C 109.5 . . ?
C15 C17 H17A 109.5 . . ?
C15 C17 H17B 109.5 . . ?
C15 C17 H17C 109.5 . . ?
H17A C17 H17B 109.5 . . ?
H17A C17 H17C 109.5 . . ?
H17B C17 H17C 109.5 . . ?
P3 C18 H18 105.0 . . ?
C19 C18 P3 116.8(2) . . ?
C19 C18 H18 105.0 . . ?
C20 C18 P3 113.4(2) . . ?
C20 C18 H18 105.0 . . ?
C20 C18 C19 110.5(3) . . ?
C18 C19 H19A 109.5 . . ?
C18 C19 H19B 109.5 . . ?
C18 C19 H19C 109.5 . . ?
H19A C19 H19B 109.5 . . ?
H19A C19 H19C 109.5 . . ?
H19B C19 H19C 109.5 . . ?
C18 C20 H20A 109.5 . . ?
C18 C20 H20B 109.5 . . ?
C18 C20 H20C 109.5 . . ?
H20A C20 H20B 109.5 . . ?
H20A C20 H20C 109.5 . . ?
H20B C20 H20C 109.5 . . ?
N2 C21 H21A 108.0 . . ?
N2 C21 H21B 108.0 . . ?
N2 C21 C22 117.4(2) . . ?
H21A C21 H21B 107.2 . . ?
C22 C21 H21A 108.0 . . ?
C22 C21 H21B 108.0 . . ?
C23 C22 C21 117.4(3) . . ?
C23 C22 C27 119.3(3) . . ?
C27 C22 C21 122.8(2) . . ?
C22 C23 H23 118.7 . . ?
C24 C23 C22 122.5(3) . . ?
C24 C23 H23 118.7 . . ?
C23 C24 H24 120.8 . . ?
C25 C24 C23 118.4(3) . . ?
C25 C24 H24 120.8 . . ?
C24 C25 H25 119.4 . . ?
C24 C25 C26 121.1(3) . . ?
C26 C25 H25 119.4 . . ?
C25 C26 H26 119.4 . . ?
C25 C26 C27 121.3(3) . . ?
C27 C26 H26 119.4 . . ?
N4 C27 C22 119.9(2) . . ?
N4 C27 C26 122.9(3) . . ?
C26 C27 C22 117.2(3) . . ?
Sc1 C28 H28A 134.3 . . ?
Sc1 C28 H28B 115.3 . . ?
P4 C28 Sc1 73.05(10) . . ?
P4 C28 H28A 108.4 . . ?
P4 C28 H28B 108.4 . . ?
N4 C28 Sc1 43.50(12) . . ?
N4 C28 P4 115.4(2) . . ?
N4 C28 H28A 108.4 . . ?
N4 C28 H28B 108.4 . . ?
H28A C28 H28B 107.5 . . ?
P4 C29 H29 106.4 . . ?
C30 C29 P4 110.0(2) . . ?
C30 C29 H29 106.4 . . ?
C31 C29 P4 116.9(2) . . ?
C31 C29 H29 106.4 . . ?
C31 C29 C30 110.2(3) . . ?
C29 C30 H30A 109.5 . . ?
C29 C30 H30B 109.5 . . ?
C29 C30 H30C 109.5 . . ?
H30A C30 H30B 109.5 . . ?
H30A C30 H30C 109.5 . . ?
H30B C30 H30C 109.5 . . ?
C29 C31 H31A 109.5 . . ?
C29 C31 H31B 109.5 . . ?
C29 C31 H31C 109.5 . . ?
H31A C31 H31B 109.5 . . ?
H31A C31 H31C 109.5 . . ?
H31B C31 H31C 109.5 . . ?
P4 C32 H32 107.9 . . ?
C33 C32 P4 110.6(2) . . ?
C33 C32 H32 107.9 . . ?
C33 C32 C34 111.5(3) . . ?
C34 C32 P4 110.9(2) . . ?
C34 C32 H32 107.9 . . ?
C32 C33 H33A 109.5 . . ?
C32 C33 H33B 109.5 . . ?
C32 C33 H33C 109.5 . . ?
H33A C33 H33B 109.5 . . ?
H33A C33 H33C 109.5 . . ?
H33B C33 H33C 109.5 . . ?
C32 C34 H34A 109.5 . . ?
C32 C34 H34B 109.5 . . ?
C32 C34 H34C 109.5 . . ?
H34A C34 H34B 109.5 . . ?
H34A C34 H34C 109.5 . . ?
H34B C34 H34C 109.5 . . ?
H35A C35 H35B 109.5 . . ?
H35A C35 H35C 109.5 . . ?
H35B C35 H35C 109.5 . . ?
C36 C35 H35A 109.5 . . ?
C36 C35 H35B 109.5 . . ?
C36 C35 H35C 109.5 . . ?
H37A C37 H37B 109.3 . . ?
C36 C37 H37A 111.5 . . ?
C36 C37 H37B 111.5 . . ?
C38 C37 H37A 111.5 . . ?
C38 C37 H37B 111.5 . . ?
C38 C37 C36 101.6(9) . . ?
C35 C36 C37 106.3(11) . . ?
C35 C36 H36A 110.5 . . ?
C35 C36 H36B 110.5 . . ?
C37 C36 H36A 110.5 . . ?
C37 C36 H36B 110.5 . . ?
H36A C36 H36B 108.7 . . ?
C37 C38 H38A 109.6 . . ?
C37 C38 H38B 109.6 . . ?
H38A C38 H38B 108.1 . . ?
C39 C38 C37 110.3(11) . . ?
C39 C38 H38A 109.6 . . ?
C39 C38 H38B 109.6 . . ?
C38 C39 H39A 109.5 . . ?
C38 C39 H39B 109.5 . . ?
C38 C39 H39C 109.5 . . ?
H39A C39 H39B 109.5 . . ?
H39A C39 H39C 109.5 . . ?
H39B C39 H39C 109.5 . . ?

loop_
_geom_bond_atom_site_label_1
_geom_bond_atom_site_label_2
_geom_bond_distance
_geom_bond_site_symmetry_2
_geom_bond_publ_flag
Ni1 Sc1 2.5747(11) . ?
Ni1 P3 2.2278(10) . ?
Ni1 P4 2.2285(12) . ?
Ni1 N5 1.946(2) . ?
Ni1 C1 1.995(3) . ?
Sc1 P3 3.1716(14) . ?
Sc1 P4 2.9340(12) . ?
Sc1 N1 2.052(2) . ?
Sc1 N2 2.348(2) . ?
Sc1 N3 2.090(2) . ?
Sc1 N4 2.063(2) . ?
Sc1 C1 2.666(3) . ?
Sc1 C28 2.862(3) . ?
P3 C14 1.870(3) . ?
P3 C15 1.866(3) . ?
P3 C18 1.872(3) . ?
P4 C28 1.890(3) . ?
P4 C29 1.864(3) . ?
P4 C32 1.848(3) . ?
N1 C1 1.359(3) . ?
N1 C5 1.327(3) . ?
N2 C6 1.496(4) . ?
N2 C7 1.499(4) . ?
N2 C21 1.491(3) . ?
N3 C13 1.392(3) . ?
N3 C14 1.467(3) . ?
N4 C27 1.391(3) . ?
N4 C28 1.464(3) . ?
N5 N5 1.117(4) 2_665 ?
C1 C2 1.417(4) . ?
C2 H2 0.9300 . ?
C2 C3 1.371(4) . ?
C3 H3 0.9300 . ?
C3 C4 1.395(4) . ?
C4 H4 0.9300 . ?
C4 C5 1.359(4) . ?
C5 C6 1.507(4) . ?
C6 H6A 0.9700 . ?
C6 H6B 0.9700 . ?
C7 H7A 0.9700 . ?
C7 H7B 0.9700 . ?
C7 C8 1.509(4) . ?
C8 C9 1.391(4) . ?
C8 C13 1.411(4) . ?
C9 H9 0.9300 . ?
C9 C10 1.388(5) . ?
C10 H10 0.9300 . ?
C10 C11 1.370(5) . ?
C11 H11 0.9300 . ?
C11 C12 1.387(4) . ?
C12 H12 0.9300 . ?
C12 C13 1.411(4) . ?
C14 H14A 0.9700 . ?
C14 H14B 0.9700 . ?
C15 H15 0.9800 . ?
C15 C16 1.522(4) . ?
C15 C17 1.523(4) . ?
C16 H16A 0.9600 . ?
C16 H16B 0.9600 . ?
C16 H16C 0.9600 . ?
C17 H17A 0.9600 . ?
C17 H17B 0.9600 . ?
C17 H17C 0.9600 . ?
C18 H18 0.9800 . ?
C18 C19 1.528(4) . ?
C18 C20 1.514(5) . ?
C19 H19A 0.9600 . ?
C19 H19B 0.9600 . ?
C19 H19C 0.9600 . ?
C20 H20A 0.9600 . ?
C20 H20B 0.9600 . ?
C20 H20C 0.9600 . ?
C21 H21A 0.9700 . ?
C21 H21B 0.9700 . ?
C21 C22 1.502(4) . ?
C22 C23 1.391(4) . ?
C22 C27 1.420(4) . ?
C23 H23 0.9300 . ?
C23 C24 1.377(5) . ?
C24 H24 0.9300 . ?
C24 C25 1.364(5) . ?
C25 H25 0.9300 . ?
C25 C26 1.394(4) . ?
C26 H26 0.9300 . ?
C26 C27 1.401(4) . ?
C28 H28A 0.9700 . ?
C28 H28B 0.9700 . ?
C29 H29 0.9800 . ?
C29 C30 1.529(4) . ?
C29 C31 1.525(4) . ?
C30 H30A 0.9600 . ?
C30 H30B 0.9600 . ?
C30 H30C 0.9600 . ?
C31 H31A 0.9600 . ?
C31 H31B 0.9600 . ?
C31 H31C 0.9600 . ?
C32 H32 0.9800 . ?
C32 C33 1.512(4) . ?
C32 C34 1.529(5) . ?
C33 H33A 0.9600 . ?
C33 H33B 0.9600 . ?
C33 H33C 0.9600 . ?
C34 H34A 0.9600 . ?
C34 H34B 0.9600 . ?
C34 H34C 0.9600 . ?
C35 H35A 0.9600 . ?
C35 H35B 0.9600 . ?
C35 H35C 0.9600 . ?
C35 C36 1.508(9) . ?
C37 H37A 0.9700 . ?
C37 H37B 0.9700 . ?
C37 C36 1.543(9) . ?
C37 C38 1.533(9) . ?
C36 H36A 0.9700 . ?
C36 H36B 0.9700 . ?
C38 H38A 0.9700 . ?
C38 H38B 0.9700 . ?
C38 C39 1.495(9) . ?
C39 H39A 0.9600 . ?
C39 H39B 0.9600 . ?
C39 H39C 0.9600 . ?

loop_
_geom_torsion_atom_site_label_1
_geom_torsion_atom_site_label_2
_geom_torsion_atom_site_label_3
_geom_torsion_atom_site_label_4
_geom_torsion
_geom_torsion_site_symmetry_1
_geom_torsion_site_symmetry_2
_geom_torsion_site_symmetry_3
_geom_torsion_site_symmetry_4
_geom_torsion_publ_flag
Ni1 P3 C14 N3 -38.2(2) . . . . ?
Ni1 P3 C15 C16 68.9(2) . . . . ?
Ni1 P3 C15 C17 -54.5(3) . . . . ?
Ni1 P3 C18 C19 178.0(2) . . . . ?
Ni1 P3 C18 C20 47.8(3) . . . . ?
Ni1 P4 C28 Sc1 -7.70(13) . . . . ?
Ni1 P4 C28 N4 2.5(3) . . . . ?
Ni1 P4 C29 C30 -67.1(2) . . . . ?
Ni1 P4 C29 C31 166.2(2) . . . . ?
Ni1 P4 C32 C33 -53.6(3) . . . . ?
Ni1 P4 C32 C34 70.7(3) . . . . ?
Ni1 C1 C2 C3 -179.7(2) . . . . ?
Sc1 P3 C14 N3 -23.91(15) . . . . ?
Sc1 P3 C15 C16 9.5(2) . . . . ?
Sc1 P3 C15 C17 -113.9(2) . . . . ?
Sc1 P3 C18 C19 -116.4(2) . . . . ?
Sc1 P3 C18 C20 113.3(3) . . . . ?
Sc1 P4 C28 N4 10.2(2) . . . . ?
Sc1 P4 C29 C30 -4.6(3) . . . . ?
Sc1 P4 C29 C31 -131.3(2) . . . . ?
Sc1 P4 C32 C33 -124.9(2) . . . . ?
Sc1 P4 C32 C34 -0.7(3) . . . . ?
Sc1 N1 C1 Ni1 5.4(2) . . . . ?
Sc1 N1 C1 C2 -175.2(2) . . . . ?
Sc1 N1 C5 C4 172.7(2) . . . . ?
Sc1 N1 C5 C6 -9.9(4) . . . . ?
Sc1 N2 C6 C5 -30.4(3) . . . . ?
Sc1 N2 C7 C8 -66.7(3) . . . . ?
Sc1 N2 C21 C22 -62.3(3) . . . . ?
Sc1 N3 C13 C8 -34.3(3) . . . . ?
Sc1 N3 C13 C12 144.7(2) . . . . ?
Sc1 N3 C14 P3 38.0(2) . . . . ?
Sc1 N4 C27 C22 -12.4(4) . . . . ?
Sc1 N4 C27 C26 167.0(2) . . . . ?
Sc1 N4 C28 P4 -14.2(3) . . . . ?
Sc1 C1 C2 C3 -10.1(8) . . . . ?
N1 C1 C2 C3 1.1(4) . . . . ?
N1 C5 C6 N2 26.5(3) . . . . ?
N2 C7 C8 C9 -117.6(3) . . . . ?
N2 C7 C8 C13 67.8(4) . . . . ?
N2 C21 C22 C23 -131.9(3) . . . . ?
N2 C21 C22 C27 56.3(4) . . . . ?
C1 N1 C5 C4 -1.0(5) . . . . ?
C1 N1 C5 C6 176.4(3) . . . . ?
C1 C2 C3 C4 -0.9(5) . . . . ?
C2 C3 C4 C5 -0.3(5) . . . . ?
C3 C4 C5 N1 1.2(5) . . . . ?
C3 C4 C5 C6 -175.6(3) . . . . ?
C4 C5 C6 N2 -156.5(3) . . . . ?
C5 N1 C1 Ni1 -179.5(2) . . . . ?
C5 N1 C1 Sc1 175.1(4) . . . . ?
C5 N1 C1 C2 -0.1(4) . . . . ?
C6 N2 C7 C8 174.6(2) . . . . ?
C6 N2 C21 C22 61.7(3) . . . . ?
C7 N2 C6 C5 84.8(3) . . . . ?
C7 N2 C21 C22 -178.0(2) . . . . ?
C7 C8 C9 C10 -173.3(3) . . . . ?
C7 C8 C13 N3 -8.3(4) . . . . ?
C7 C8 C13 C12 172.7(3) . . . . ?
C8 C9 C10 C11 -0.2(5) . . . . ?
C9 C8 C13 N3 177.2(3) . . . . ?
C9 C8 C13 C12 -1.9(4) . . . . ?
C9 C10 C11 C12 -0.5(5) . . . . ?
C10 C11 C12 C13 0.0(5) . . . . ?
C11 C12 C13 N3 -177.8(3) . . . . ?
C11 C12 C13 C8 1.2(4) . . . . ?
C13 N3 C14 P3 -154.14(19) . . . . ?
C13 C8 C9 C10 1.4(5) . . . . ?
C14 P3 C15 C16 -59.1(2) . . . . ?
C14 P3 C15 C17 177.5(2) . . . . ?
C14 P3 C18 C19 -53.2(3) . . . . ?
C14 P3 C18 C20 176.5(2) . . . . ?
C14 N3 C13 C8 160.1(2) . . . . ?
C14 N3 C13 C12 -20.9(4) . . . . ?
C15 P3 C14 N3 88.0(2) . . . . ?
C15 P3 C18 C19 47.7(3) . . . . ?
C15 P3 C18 C20 -82.5(3) . . . . ?
C18 P3 C14 N3 -166.39(19) . . . . ?
C18 P3 C15 C16 -159.8(2) . . . . ?
C18 P3 C15 C17 76.8(3) . . . . ?
C21 N2 C6 C5 -154.3(2) . . . . ?
C21 N2 C7 C8 52.3(3) . . . . ?
C21 C22 C23 C24 -169.9(3) . . . . ?
C21 C22 C27 N4 -13.2(4) . . . . ?
C21 C22 C27 C26 167.4(3) . . . . ?
C22 C23 C24 C25 0.9(5) . . . . ?
C23 C22 C27 N4 175.2(3) . . . . ?
C23 C22 C27 C26 -4.3(4) . . . . ?
C23 C24 C25 C26 -1.7(5) . . . . ?
C24 C25 C26 C27 -0.6(5) . . . . ?
C25 C26 C27 N4 -175.9(3) . . . . ?
C25 C26 C27 C22 3.5(4) . . . . ?
C27 N4 C28 Sc1 170.0(3) . . . . ?
C27 N4 C28 P4 155.8(2) . . . . ?
C27 C22 C23 C24 2.2(4) . . . . ?
C28 P4 C29 C30 65.3(2) . . . . ?
C28 P4 C29 C31 -61.3(3) . . . . ?
C28 P4 C32 C33 166.3(2) . . . . ?
C28 P4 C32 C34 -69.4(3) . . . . ?
C28 N4 C27 C22 -178.6(3) . . . . ?
C28 N4 C27 C26 0.8(4) . . . . ?
C29 P4 C28 Sc1 -126.72(10) . . . . ?
C29 P4 C28 N4 -116.6(3) . . . . ?
C29 P4 C32 C33 65.8(3) . . . . ?
C29 P4 C32 C34 -170.0(2) . . . . ?
C32 P4 C28 Sc1 128.82(11) . . . . ?
C32 P4 C28 N4 139.0(2) . . . . ?
C32 P4 C29 C30 164.9(2) . . . . ?
C32 P4 C29 C31 38.2(3) . . . . ?
C36 C37 C38 C39 158.1(18) . . . . ?
C38 C37 C36 C35 -167.3(17) . . . . ?
